data_7205939
loop_
_publ_author_name
'Liu, Ying-Ying'
'Wang, Zhi-Hui'
'Yang, Jin'
'Liu, Bo'
'Liu, Yun-Yu'
'Ma, Jian-Fang'

_publ_section_title
;
 A series of coordination polymers based on reduced Schiff base
 multidentate anions and bis(imidazole) ligands: syntheses, structures
 and photoluminescence
;
_journal_issue 11
_journal_name_full CrystEngComm
_journal_page_first 3811
_journal_paper_doi 10.1039/c1ce05019b
_journal_volume 13
_journal_year 2011
_chemical_formula_sum 'C20 H20 Cd N3 O5'
_chemical_formula_weight 494.79
_chemical_name_systematic
;
?
;
_space_group_IT_number 2
_symmetry_cell_setting triclinic
_symmetry_space_group_name_Hall '-P 1'
_symmetry_space_group_name_H-M 'P -1'
_atom_sites_solution_hydrogens geom
_atom_sites_solution_primary direct
_atom_sites_solution_secondary difmap
_audit_creation_method SHELXL-97
_cell_angle_alpha 108.033(5)
_cell_angle_beta 97.015(3)
_cell_angle_gamma 105.519(5)
_cell_formula_units_Z 2
_cell_length_a 9.617(3)
_cell_length_b 10.173(5)
_cell_length_c 11.458(4)
_cell_measurement_temperature 293(2)
_cell_volume 1001.0(7)
_computing_cell_refinement CrysAlis
_computing_data_collection 'CrysAlis (Oxford Diffraction, 2006)'
_computing_data_reduction CrysAlis
_computing_structure_refinement 'SHELXL-97 (Sheldrick, 1997)'
_computing_structure_solution 'SHELXS-97 (Sheldrick, 1997)'
_diffrn_ambient_temperature 293(2)
_diffrn_detector_area_resol_mean 10.0
_diffrn_measured_fraction_theta_full 0.990
_diffrn_measured_fraction_theta_max 0.855
_diffrn_measurement_device_type 'Oxford Diffraction Gemini R Ultra'
_diffrn_measurement_method '\w scan'
_diffrn_radiation_monochromator graphite
_diffrn_radiation_source 'fine-focus sealed tube'
_diffrn_radiation_type MoK\a
_diffrn_radiation_wavelength 0.71069
_diffrn_reflns_av_R_equivalents 0.0257
_diffrn_reflns_av_sigmaI/netI 0.0419
_diffrn_reflns_limit_h_max 12
_diffrn_reflns_limit_h_min -12
_diffrn_reflns_limit_k_max 13
_diffrn_reflns_limit_k_min -13
_diffrn_reflns_limit_l_max 15
_diffrn_reflns_limit_l_min -15
_diffrn_reflns_number 10876
_diffrn_reflns_theta_full 25.00
_diffrn_reflns_theta_max 29.24
_diffrn_reflns_theta_min 4.17
_exptl_absorpt_coefficient_mu 1.128
_exptl_absorpt_correction_T_max 0.798
_exptl_absorpt_correction_T_min 0.673
_exptl_absorpt_correction_type multi-scan
_exptl_absorpt_process_details
;
CrysAlis (Oxford Diffraction, 2006)
;
_exptl_crystal_colour colorless
_exptl_crystal_density_diffrn 1.642
_exptl_crystal_density_method 'not measured'
_exptl_crystal_description block
_exptl_crystal_F_000 498
_exptl_crystal_size_max 0.27
_exptl_crystal_size_mid 0.21
_exptl_crystal_size_min 0.20
_refine_diff_density_max 0.385
_refine_diff_density_min -0.360
_refine_diff_density_rms 0.062
_refine_ls_extinction_method none
_refine_ls_goodness_of_fit_ref 0.906
_refine_ls_hydrogen_treatment mixed
_refine_ls_matrix_type full
_refine_ls_number_parameters 269
_refine_ls_number_reflns 4655
_refine_ls_number_restraints 0
_refine_ls_restrained_S_all 0.906
_refine_ls_R_factor_all 0.0513
_refine_ls_R_factor_gt 0.0299
_refine_ls_shift/su_max 0.000
_refine_ls_shift/su_mean 0.000
_refine_ls_structure_factor_coef Fsqd
_refine_ls_weighting_details 'calc w=1/[\s^2^(Fo^2^)+(0.0402P)^2^+0.0000P] where P=(Fo^2^+2Fc^2^)/3'
_refine_ls_weighting_scheme calc
_refine_ls_wR_factor_gt 0.0637
_refine_ls_wR_factor_ref 0.0680
_reflns_number_gt 3360
_reflns_number_total 4655
_reflns_threshold_expression >2sigma(I)
_cod_data_source_file c1ce05019b.txt
_cod_data_source_block 6
_cod_original_sg_symbol_Hall '-P 1 '
_cod_original_sg_symbol_H-M p-1
_cod_database_code 7205939

loop_
_symmetry_equiv_pos_as_xyz
'x, y, z'
'-x, -y, -z'

loop_
_atom_site_label
_atom_site_type_symbol
_atom_site_fract_x
_atom_site_fract_y
_atom_site_fract_z
_atom_site_U_iso_or_equiv
_atom_site_adp_type
_atom_site_occupancy
_atom_site_symmetry_multiplicity
_atom_site_calc_flag
_atom_site_refinement_flags
_atom_site_disorder_assembly
_atom_site_disorder_group
Cd1 Cd 0.195428(19) 0.018014(17) -0.00628(2) 0.04745(8) Uani 1 1 d . . .
C1 C 0.2723(3) -0.2730(2) -0.0400(3) 0.0426(6) Uani 1 1 d . . .
H1 H 0.3705 -0.2178 -0.0007 0.051 Uiso 1 1 calc R . .
C2 C 0.0422(3) -0.3342(3) -0.1224(3) 0.0515(7) Uani 1 1 d . . .
H2 H -0.0503 -0.3288 -0.1507 0.062 Uiso 1 1 calc R . .
C3 C 0.0723(3) -0.4584(3) -0.1315(3) 0.0541(7) Uani 1 1 d . . .
H3 H 0.0059 -0.5530 -0.1674 0.065 Uiso 1 1 calc R . .
C4 C 0.3024(3) -0.5200(2) -0.0731(3) 0.0472(6) Uani 1 1 d . . .
H4A H 0.3061 -0.5737 -0.1583 0.057 Uiso 1 1 calc R . .
H4B H 0.2496 -0.5901 -0.0393 0.057 Uiso 1 1 calc R . .
C5 C 0.4572(3) -0.4457(2) 0.0050(3) 0.0396(6) Uani 1 1 d . . .
H5A H 0.4542 -0.4009 0.0924 0.048 Uiso 1 1 calc R . .
H5B H 0.5079 -0.3690 -0.0230 0.048 Uiso 1 1 calc R . .
C6 C 0.3901(3) 0.2461(3) 0.1863(2) 0.0391(5) Uani 1 1 d . . .
C7 C 0.5057(3) 0.3759(2) 0.2850(2) 0.0390(5) Uani 1 1 d . . .
C8 C 0.6437(3) 0.3676(3) 0.3270(3) 0.0466(6) Uani 1 1 d . . .
H8 H 0.6627 0.2797 0.2963 0.056 Uiso 1 1 calc R . .
C9 C 0.7531(3) 0.4889(3) 0.4142(3) 0.0521(7) Uani 1 1 d . . .
H9 H 0.8455 0.4823 0.4407 0.063 Uiso 1 1 calc R . .
C10 C 0.7263(3) 0.6200(3) 0.4623(3) 0.0501(7) Uani 1 1 d . . .
C11 C 0.5886(4) 0.6273(3) 0.4205(3) 0.0565(7) Uani 1 1 d . . .
H11 H 0.5692 0.7148 0.4523 0.068 Uiso 1 1 calc R . .
C12 C 0.4790(3) 0.5071(3) 0.3321(3) 0.0489(6) Uani 1 1 d . . .
H12 H 0.3875 0.5146 0.3044 0.059 Uiso 1 1 calc R . .
C13 C 0.8425(4) 0.7523(3) 0.5622(3) 0.0677(9) Uani 1 1 d . . .
H13A H 0.8256 0.8398 0.5555 0.081 Uiso 1 1 calc R . .
H13B H 0.8301 0.7505 0.6445 0.081 Uiso 1 1 calc R . .
C14 C 1.0560(3) 0.8022(3) 0.4632(3) 0.0541(7) Uani 1 1 d . . .
C15 C 1.2024(4) 0.8140(4) 0.4622(3) 0.0759(10) Uani 1 1 d . . .
H15 H 1.2579 0.7949 0.5236 0.091 Uiso 1 1 calc R . .
C16 C 1.2676(4) 0.8533(4) 0.3726(4) 0.0792(10) Uani 1 1 d . . .
H16 H 1.3654 0.8578 0.3726 0.095 Uiso 1 1 calc R . .
C17 C 1.1891(3) 0.8863(3) 0.2821(3) 0.0582(7) Uani 1 1 d . . .
H17 H 1.2343 0.9151 0.2228 0.070 Uiso 1 1 calc R . .
C18 C 1.0432(3) 0.8761(2) 0.2812(2) 0.0403(6) Uani 1 1 d . . .
C19 C 0.9758(3) 0.8327(2) 0.3701(2) 0.0452(6) Uani 1 1 d . . .
H19 H 0.8766 0.8238 0.3677 0.054 Uiso 1 1 calc R . .
C20 C 0.9563(3) 0.9169(2) 0.1884(2) 0.0411(6) Uani 1 1 d . . .
N1 N 0.1687(2) -0.2172(2) -0.0653(2) 0.0430(5) Uani 1 1 d . . .
N2 N 0.2194(2) -0.41872(19) -0.0776(2) 0.0396(5) Uani 1 1 d . . .
O1 O 0.4124(2) 0.12460(18) 0.1506(2) 0.0584(5) Uani 1 1 d . . .
O2 O 0.27493(19) 0.25949(19) 0.1366(2) 0.0556(5) Uani 1 1 d . . .
O3 O 1.0197(2) 0.9759(2) 0.11943(19) 0.0536(5) Uani 1 1 d . . .
O4 O 0.8216(2) 0.8931(3) 0.1807(2) 0.0718(6) Uani 1 1 d . . .
O1W O 0.4083(4) 0.0323(4) -0.1286(4) 0.0979(10) Uani 0.80 1 d P . .
O1W' O 0.4532(9) 0.0678(9) -0.2334(8) 0.045(2) Uiso 0.20 1 d P . .
N3 N 0.9923(3) 0.7614(3) 0.5542(2) 0.0712(8) Uani 1 1 d . . .
H3N H 1.048(4) 0.769(4) 0.613(4) 0.085 Uiso 1 1 d . . .

loop_
_atom_site_aniso_label
_atom_site_aniso_U_11
_atom_site_aniso_U_22
_atom_site_aniso_U_33
_atom_site_aniso_U_23
_atom_site_aniso_U_13
_atom_site_aniso_U_12
Cd1 0.03696(11) 0.03068(10) 0.06795(16) 0.01386(8) -0.00682(8) 0.01290(7)
C1 0.0339(12) 0.0296(11) 0.0615(18) 0.0130(11) 0.0055(12) 0.0122(9)
C2 0.0352(13) 0.0424(13) 0.073(2) 0.0158(13) 0.0022(13) 0.0164(11)
C3 0.0358(14) 0.0358(13) 0.081(2) 0.0135(13) 0.0038(13) 0.0094(10)
C4 0.0475(15) 0.0324(12) 0.0664(19) 0.0195(12) 0.0102(13) 0.0194(11)
C5 0.0457(14) 0.0354(12) 0.0474(16) 0.0195(11) 0.0137(12) 0.0213(10)
C6 0.0353(13) 0.0414(13) 0.0417(15) 0.0180(11) 0.0134(11) 0.0083(10)
C7 0.0417(13) 0.0396(12) 0.0345(14) 0.0152(11) 0.0083(11) 0.0090(10)
C8 0.0485(15) 0.0413(13) 0.0434(16) 0.0127(12) 0.0011(12) 0.0109(11)
C9 0.0480(15) 0.0543(16) 0.0433(17) 0.0161(13) -0.0021(12) 0.0066(12)
C10 0.0598(17) 0.0473(14) 0.0325(15) 0.0116(12) 0.0125(13) 0.0024(12)
C11 0.077(2) 0.0381(13) 0.0496(18) 0.0096(13) 0.0227(16) 0.0145(13)
C12 0.0532(16) 0.0430(14) 0.0479(17) 0.0126(12) 0.0136(13) 0.0148(12)
C13 0.082(2) 0.0551(17) 0.0361(17) 0.0043(13) 0.0086(15) -0.0097(15)
C14 0.0586(18) 0.0409(14) 0.0446(17) 0.0152(12) -0.0034(13) -0.0058(12)
C15 0.066(2) 0.090(2) 0.080(3) 0.057(2) -0.0043(18) 0.0154(18)
C16 0.0523(19) 0.111(3) 0.103(3) 0.068(2) 0.0171(19) 0.0371(19)
C17 0.0572(18) 0.0706(18) 0.067(2) 0.0427(17) 0.0176(15) 0.0300(15)
C18 0.0422(13) 0.0302(11) 0.0444(16) 0.0120(11) 0.0030(11) 0.0099(10)
C19 0.0454(14) 0.0345(12) 0.0437(16) 0.0086(11) 0.0035(12) 0.0031(10)
C20 0.0426(14) 0.0273(11) 0.0449(16) 0.0041(10) 0.0030(12) 0.0115(10)
N1 0.0356(11) 0.0329(10) 0.0599(14) 0.0136(10) 0.0045(10) 0.0165(8)
N2 0.0375(11) 0.0309(9) 0.0538(14) 0.0151(9) 0.0099(10) 0.0166(8)
O1 0.0413(10) 0.0389(9) 0.0779(14) 0.0063(9) -0.0048(9) 0.0110(8)
O2 0.0394(10) 0.0483(10) 0.0703(14) 0.0150(9) -0.0014(9) 0.0135(8)
O3 0.0510(11) 0.0591(11) 0.0667(13) 0.0400(10) 0.0126(10) 0.0226(9)
O4 0.0393(11) 0.0949(16) 0.0874(17) 0.0434(14) 0.0101(11) 0.0211(10)
O1W 0.074(2) 0.097(2) 0.134(3) 0.044(2) 0.020(2) 0.0443(18)
N3 0.075(2) 0.0700(16) 0.0411(16) 0.0226(14) -0.0071(13) -0.0150(14)

loop_
_atom_type_symbol
_atom_type_description
_atom_type_scat_dispersion_real
_atom_type_scat_dispersion_imag
_atom_type_scat_source
C C 0.0033 0.0016 'International Tables Vol C Tables 4.2.6.8 and 6.1.1.4'
H H 0.0000 0.0000 'International Tables Vol C Tables 4.2.6.8 and 6.1.1.4'
N N 0.0061 0.0033 'International Tables Vol C Tables 4.2.6.8 and 6.1.1.4'
O O 0.0106 0.0060 'International Tables Vol C Tables 4.2.6.8 and 6.1.1.4'
Cd Cd -0.8075 1.2024 'International Tables Vol C Tables 4.2.6.8 and 6.1.1.4'

loop_
_geom_angle_atom_site_label_1
_geom_angle_atom_site_label_2
_geom_angle_atom_site_label_3
_geom_angle
_geom_angle_site_symmetry_1
_geom_angle_site_symmetry_3
_geom_angle_publ_flag
N1 Cd1 O1 102.91(7) . . ?
N1 Cd1 O3 103.70(7) . 2_665 ?
O1 Cd1 O3 152.85(7) . 2_665 ?
N1 Cd1 O2 154.72(8) . . ?
O1 Cd1 O2 55.34(6) . . ?
O3 Cd1 O2 97.53(7) 2_665 . ?
N1 Cd1 O3 87.20(7) . 1_445 ?
O1 Cd1 O3 99.45(8) . 1_445 ?
O3 Cd1 O3 76.59(7) 2_665 1_445 ?
O2 Cd1 O3 84.49(7) . 1_445 ?
N1 Cd1 O4 113.88(8) . 2_665 ?
O1 Cd1 O4 118.32(7) . 2_665 ?
O3 Cd1 O4 53.80(6) 2_665 2_665 ?
O2 Cd1 O4 89.71(8) . 2_665 ?
O3 Cd1 O4 128.78(6) 1_445 2_665 ?
N1 Cd1 O1W 84.93(9) . . ?
O1 Cd1 O1W 75.44(10) . . ?
O3 Cd1 O1W 112.25(10) 2_665 . ?
O2 Cd1 O1W 99.69(9) . . ?
O3 Cd1 O1W 169.37(8) 1_445 . ?
O4 Cd1 O1W 61.34(9) 2_665 . ?
N1 Cd1 C6 130.00(8) . . ?
O1 Cd1 C6 27.89(7) . . ?
O3 Cd1 C6 124.96(8) 2_665 . ?
O2 Cd1 C6 27.46(7) . . ?
O3 Cd1 C6 92.94(7) 1_445 . ?
O4 Cd1 C6 104.55(8) 2_665 . ?
O1W Cd1 C6 86.67(10) . . ?
N1 Cd1 C20 112.08(8) . 2_665 ?
O1 Cd1 C20 139.11(7) . 2_665 ?
O3 Cd1 C20 27.04(6) 2_665 2_665 ?
O2 Cd1 C20 93.05(7) . 2_665 ?
O3 Cd1 C20 102.66(7) 1_445 2_665 ?
O4 Cd1 C20 26.79(7) 2_665 2_665 ?
O1W Cd1 C20 86.95(10) . 2_665 ?
C6 Cd1 C20 116.56(7) . 2_665 ?
N1 C1 N2 111.8(2) . . ?
N1 C1 H1 124.1 . . ?
N2 C1 H1 124.1 . . ?
C3 C2 N1 109.5(2) . . ?
C3 C2 H2 125.3 . . ?
N1 C2 H2 125.3 . . ?
C2 C3 N2 106.8(2) . . ?
C2 C3 H3 126.6 . . ?
N2 C3 H3 126.6 . . ?
N2 C4 C5 113.58(18) . . ?
N2 C4 H4A 108.9 . . ?
C5 C4 H4A 108.9 . . ?
N2 C4 H4B 108.9 . . ?
C5 C4 H4B 108.9 . . ?
H4A C4 H4B 107.7 . . ?
C4 C5 C5 111.1(2) . 2_645 ?
C4 C5 H5A 109.4 . . ?
C5 C5 H5A 109.4 2_645 . ?
C4 C5 H5B 109.4 . . ?
C5 C5 H5B 109.4 2_645 . ?
H5A C5 H5B 108.0 . . ?
O2 C6 O1 120.2(2) . . ?
O2 C6 C7 119.9(2) . . ?
O1 C6 C7 119.8(2) . . ?
O2 C6 Cd1 60.47(14) . . ?
O1 C6 Cd1 59.79(13) . . ?
C7 C6 Cd1 174.93(16) . . ?
C12 C7 C8 119.0(2) . . ?
C12 C7 C6 120.7(2) . . ?
C8 C7 C6 120.2(2) . . ?
C9 C8 C7 120.5(2) . . ?
C9 C8 H8 119.7 . . ?
C7 C8 H8 119.7 . . ?
C10 C9 C8 120.6(3) . . ?
C10 C9 H9 119.7 . . ?
C8 C9 H9 119.7 . . ?
C11 C10 C9 118.5(3) . . ?
C11 C10 C13 120.1(3) . . ?
C9 C10 C13 121.4(3) . . ?
C10 C11 C12 121.4(3) . . ?
C10 C11 H11 119.3 . . ?
C12 C11 H11 119.3 . . ?
C7 C12 C11 120.0(3) . . ?
C7 C12 H12 120.0 . . ?
C11 C12 H12 120.0 . . ?
N3 C13 C10 114.4(3) . . ?
N3 C13 H13A 108.7 . . ?
C10 C13 H13A 108.7 . . ?
N3 C13 H13B 108.7 . . ?
C10 C13 H13B 108.7 . . ?
H13A C13 H13B 107.6 . . ?
C15 C14 N3 120.3(3) . . ?
C15 C14 C19 117.9(2) . . ?
N3 C14 C19 121.8(3) . . ?
C16 C15 C14 121.4(3) . . ?
C16 C15 H15 119.3 . . ?
C14 C15 H15 119.3 . . ?
C15 C16 C17 120.7(3) . . ?
C15 C16 H16 119.7 . . ?
C17 C16 H16 119.7 . . ?
C18 C17 C16 119.2(3) . . ?
C18 C17 H17 120.4 . . ?
C16 C17 H17 120.4 . . ?
C17 C18 C19 120.2(2) . . ?
C17 C18 C20 120.9(2) . . ?
C19 C18 C20 118.9(2) . . ?
C18 C19 C14 120.7(2) . . ?
C18 C19 H19 119.7 . . ?
C14 C19 H19 119.7 . . ?
O4 C20 O3 120.1(2) . . ?
O4 C20 C18 119.8(2) . . ?
O3 C20 C18 120.2(2) . . ?
O4 C20 Cd1 62.64(15) . 2_665 ?
O3 C20 Cd1 57.56(13) . 2_665 ?
C18 C20 Cd1 176.26(17) . 2_665 ?
C1 N1 C2 105.39(19) . . ?
C1 N1 Cd1 125.62(16) . . ?
C2 N1 Cd1 128.67(15) . . ?
C1 N2 C3 106.48(19) . . ?
C1 N2 C4 127.8(2) . . ?
C3 N2 C4 125.53(19) . . ?
C6 O1 Cd1 92.32(16) . . ?
C6 O2 Cd1 92.07(15) . . ?
C20 O3 Cd1 95.41(15) . 2_665 ?
C20 O3 Cd1 155.60(16) . 1_665 ?
Cd1 O3 Cd1 103.41(7) 2_665 1_665 ?
C20 O4 Cd1 90.57(16) . 2_665 ?
O1W' O1W Cd1 142.6(4) . . ?
C14 N3 C13 122.6(3) . . ?
C14 N3 H3N 115(3) . . ?
C13 N3 H3N 119(3) . . ?

loop_
_geom_bond_atom_site_label_1
_geom_bond_atom_site_label_2
_geom_bond_distance
_geom_bond_site_symmetry_2
_geom_bond_publ_flag
Cd1 N1 2.208(2) . ?
Cd1 O1 2.329(2) . ?
Cd1 O3 2.3297(19) 2_665 ?
Cd1 O2 2.345(2) . ?
Cd1 O3 2.3881(19) 1_445 ?
Cd1 O4 2.441(2) 2_665 ?
Cd1 O1W 2.616(3) . ?
Cd1 C6 2.693(3) . ?
Cd1 C20 2.748(3) 2_665 ?
C1 N1 1.317(3) . ?
C1 N2 1.337(3) . ?
C1 H1 0.9300 . ?
C2 C3 1.347(3) . ?
C2 N1 1.369(3) . ?
C2 H2 0.9300 . ?
C3 N2 1.368(3) . ?
C3 H3 0.9300 . ?
C4 N2 1.471(3) . ?
C4 C5 1.498(4) . ?
C4 H4A 0.9700 . ?
C4 H4B 0.9700 . ?
C5 C5 1.531(4) 2_645 ?
C5 H5A 0.9700 . ?
C5 H5B 0.9700 . ?
C6 O2 1.243(3) . ?
C6 O1 1.261(3) . ?
C6 C7 1.498(3) . ?
C7 C12 1.382(3) . ?
C7 C8 1.389(4) . ?
C8 C9 1.383(4) . ?
C8 H8 0.9300 . ?
C9 C10 1.383(4) . ?
C9 H9 0.9300 . ?
C10 C11 1.381(4) . ?
C10 C13 1.516(4) . ?
C11 C12 1.383(4) . ?
C11 H11 0.9300 . ?
C12 H12 0.9300 . ?
C13 N3 1.435(5) . ?
C13 H13A 0.9700 . ?
C13 H13B 0.9700 . ?
C14 C15 1.382(4) . ?
C14 N3 1.386(4) . ?
C14 C19 1.400(4) . ?
C15 C16 1.373(5) . ?
C15 H15 0.9300 . ?
C16 C17 1.384(4) . ?
C16 H16 0.9300 . ?
C17 C18 1.378(4) . ?
C17 H17 0.9300 . ?
C18 C19 1.393(4) . ?
C18 C20 1.497(3) . ?
C19 H19 0.9300 . ?
C20 O4 1.239(3) . ?
C20 O3 1.255(3) . ?
C20 Cd1 2.748(3) 2_665 ?
O3 Cd1 2.3297(19) 2_665 ?
O3 Cd1 2.3881(19) 1_665 ?
O4 Cd1 2.441(2) 2_665 ?
O1W O1W' 1.439(9) . ?
N3 H3N 0.78(4) . ?

loop_
_geom_torsion_atom_site_label_1
_geom_torsion_atom_site_label_2
_geom_torsion_atom_site_label_3
_geom_torsion_atom_site_label_4
_geom_torsion
_geom_torsion_site_symmetry_1
_geom_torsion_site_symmetry_2
_geom_torsion_site_symmetry_3
_geom_torsion_site_symmetry_4
_geom_torsion_publ_flag
N1 C2 C3 N2 0.8(3) . . . . ?
N2 C4 C5 C5 -174.1(2) . . . 2_645 ?
N1 Cd1 C6 O2 -160.93(14) . . . . ?
O1 Cd1 C6 O2 -176.8(2) . . . . ?
O3 Cd1 C6 O2 3.57(17) 2_665 . . . ?
O3 Cd1 C6 O2 -72.11(15) 1_445 . . . ?
O4 Cd1 C6 O2 59.29(16) 2_665 . . . ?
O1W Cd1 C6 O2 118.53(16) . . . . ?
C20 Cd1 C6 O2 33.62(17) 2_665 . . . ?
N1 Cd1 C6 O1 15.91(18) . . . . ?
O3 Cd1 C6 O1 -179.60(14) 2_665 . . . ?
O2 Cd1 C6 O1 176.8(2) . . . . ?
O3 Cd1 C6 O1 104.73(15) 1_445 . . . ?
O4 Cd1 C6 O1 -123.87(15) 2_665 . . . ?
O1W Cd1 C6 O1 -64.63(16) . . . . ?
C20 Cd1 C6 O1 -149.54(15) 2_665 . . . ?
N1 Cd1 C6 C7 103(2) . . . . ?
O1 Cd1 C6 C7 87(2) . . . . ?
O3 Cd1 C6 C7 -92(2) 2_665 . . . ?
O2 Cd1 C6 C7 -96(2) . . . . ?
O3 Cd1 C6 C7 -168(2) 1_445 . . . ?
O4 Cd1 C6 C7 -37(2) 2_665 . . . ?
O1W Cd1 C6 C7 23(2) . . . . ?
C20 Cd1 C6 C7 -62(2) 2_665 . . . ?
O2 C6 C7 C12 7.4(3) . . . . ?
O1 C6 C7 C12 -175.2(2) . . . . ?
Cd1 C6 C7 C12 101(2) . . . . ?
O2 C6 C7 C8 -170.0(2) . . . . ?
O1 C6 C7 C8 7.3(3) . . . . ?
Cd1 C6 C7 C8 -77(2) . . . . ?
C12 C7 C8 C9 -0.3(4) . . . . ?
C6 C7 C8 C9 177.2(2) . . . . ?
C7 C8 C9 C10 0.9(4) . . . . ?
C8 C9 C10 C11 -0.7(4) . . . . ?
C8 C9 C10 C13 177.3(2) . . . . ?
C9 C10 C11 C12 -0.2(4) . . . . ?
C13 C10 C11 C12 -178.1(2) . . . . ?
C8 C7 C12 C11 -0.5(4) . . . . ?
C6 C7 C12 C11 -178.0(2) . . . . ?
C10 C11 C12 C7 0.8(4) . . . . ?
C11 C10 C13 N3 -150.3(3) . . . . ?
C9 C10 C13 N3 31.8(4) . . . . ?
N3 C14 C15 C16 179.6(3) . . . . ?
C19 C14 C15 C16 -0.5(5) . . . . ?
C14 C15 C16 C17 1.8(6) . . . . ?
C15 C16 C17 C18 -1.5(5) . . . . ?
C16 C17 C18 C19 -0.2(4) . . . . ?
C16 C17 C18 C20 177.4(3) . . . . ?
C17 C18 C19 C14 1.5(4) . . . . ?
C20 C18 C19 C14 -176.1(2) . . . . ?
C15 C14 C19 C18 -1.2(4) . . . . ?
N3 C14 C19 C18 178.8(2) . . . . ?
C17 C18 C20 O4 172.7(3) . . . . ?
C19 C18 C20 O4 -9.7(3) . . . . ?
C17 C18 C20 O3 -7.8(4) . . . . ?
C19 C18 C20 O3 169.8(2) . . . . ?
C17 C18 C20 Cd1 44(3) . . . 2_665 ?
C19 C18 C20 Cd1 -139(2) . . . 2_665 ?
N2 C1 N1 C2 0.0(3) . . . . ?
N2 C1 N1 Cd1 173.95(16) . . . . ?
C3 C2 N1 C1 -0.5(3) . . . . ?
C3 C2 N1 Cd1 -174.3(2) . . . . ?
O1 Cd1 N1 C1 -15.9(2) . . . . ?
O3 Cd1 N1 C1 169.5(2) 2_665 . . . ?
O2 Cd1 N1 C1 -44.2(3) . . . . ?
O3 Cd1 N1 C1 -115.0(2) 1_445 . . . ?
O4 Cd1 N1 C1 113.4(2) 2_665 . . . ?
O1W Cd1 N1 C1 57.8(2) . . . . ?
C6 Cd1 N1 C1 -23.5(3) . . . . ?
C20 Cd1 N1 C1 142.5(2) 2_665 . . . ?
O1 Cd1 N1 C2 156.6(2) . . . . ?
O3 Cd1 N1 C2 -17.9(2) 2_665 . . . ?
O2 Cd1 N1 C2 128.4(2) . . . . ?
O3 Cd1 N1 C2 57.6(2) 1_445 . . . ?
O4 Cd1 N1 C2 -74.1(2) 2_665 . . . ?
O1W Cd1 N1 C2 -129.6(3) . . . . ?
C6 Cd1 N1 C2 149.1(2) . . . . ?
C20 Cd1 N1 C2 -45.0(2) 2_665 . . . ?
N1 C1 N2 C3 0.6(3) . . . . ?
N1 C1 N2 C4 175.8(2) . . . . ?
C2 C3 N2 C1 -0.8(3) . . . . ?
C2 C3 N2 C4 -176.2(2) . . . . ?
C5 C4 N2 C1 12.5(4) . . . . ?
C5 C4 N2 C3 -173.2(2) . . . . ?
O2 C6 O1 Cd1 3.2(2) . . . . ?
C7 C6 O1 Cd1 -174.16(18) . . . . ?
N1 Cd1 O1 C6 -167.56(15) . . . . ?
O3 Cd1 O1 C6 0.7(2) 2_665 . . . ?
O2 Cd1 O1 C6 -1.77(14) . . . . ?
O3 Cd1 O1 C6 -78.28(15) 1_445 . . . ?
O4 Cd1 O1 C6 65.91(17) 2_665 . . . ?
O1W Cd1 O1 C6 111.25(16) . . . . ?
C20 Cd1 O1 C6 43.8(2) 2_665 . . . ?
O1 C6 O2 Cd1 -3.2(2) . . . . ?
C7 C6 O2 Cd1 174.18(18) . . . . ?
N1 Cd1 O2 C6 35.9(2) . . . . ?
O1 Cd1 O2 C6 1.80(14) . . . . ?
O3 Cd1 O2 C6 -177.05(14) 2_665 . . . ?
O3 Cd1 O2 C6 107.30(15) 1_445 . . . ?
O4 Cd1 O2 C6 -123.67(15) 2_665 . . . ?
O1W Cd1 O2 C6 -62.84(17) . . . . ?
C20 Cd1 O2 C6 -150.26(15) 2_665 . . . ?
O4 C20 O3 Cd1 -4.0(3) . . . 2_665 ?
C18 C20 O3 Cd1 176.52(18) . . . 2_665 ?
O4 C20 O3 Cd1 -144.6(3) . . . 1_665 ?
C18 C20 O3 Cd1 35.9(5) . . . 1_665 ?
Cd1 C20 O3 Cd1 -140.6(5) 2_665 . . 1_665 ?
O3 C20 O4 Cd1 3.8(2) . . . 2_665 ?
C18 C20 O4 Cd1 -176.72(19) . . . 2_665 ?
N1 Cd1 O1W O1W' 117.9(7) . . . . ?
O1 Cd1 O1W O1W' -137.3(7) . . . . ?
O3 Cd1 O1W O1W' 15.2(7) 2_665 . . . ?
O2 Cd1 O1W O1W' -87.1(7) . . . . ?
O3 Cd1 O1W O1W' 160.4(6) 1_445 . . . ?
O4 Cd1 O1W O1W' -2.8(6) 2_665 . . . ?
C6 Cd1 O1W O1W' -111.4(7) . . . . ?
C20 Cd1 O1W O1W' 5.4(7) 2_665 . . . ?
C15 C14 N3 C13 177.8(3) . . . . ?
C19 C14 N3 C13 -2.2(4) . . . . ?
C10 C13 N3 C14 74.9(4) . . . . ?
